data_4126873
loop_
_publ_author_name
'Luo, Dong'
'Wang, Xue-Zhi'
'Yang, Chen'
'Zhou, Xiao-Ping'
'Li, Dan'

_publ_section_title
;
 Self-Assembly of Chiral Metal-Organic Tetartoid.
;
_journal_name_full 'Journal of the American Chemical Society'
_journal_paper_doi 10.1021/jacs.7b11285
_journal_year 2017
_chemical_formula_sum 'C240 H272 B Co20 F4 N72 O16'
_chemical_formula_weight 5686.69
_space_group_crystal_system cubic
_space_group_IT_number 196
_space_group_name_Hall 'F 2 2 3'
_space_group_name_H-M_alt 'F 2 3'
_symmetry_space_group_name_Hall 'F 2 2 3'
_symmetry_space_group_name_H-M 'F 2 3'
_atom_sites_solution_hydrogens mixed
_audit_creation_method SHELXL-2014/7
_cell_angle_alpha 90
_cell_angle_beta 90
_cell_angle_gamma 90
_cell_formula_units_Z 4
_cell_length_a 32.8550(3)
_cell_length_b 32.8550(3)
_cell_length_c 32.8550(3)
_cell_measurement_reflns_used 5247
_cell_measurement_temperature 100(2)
_cell_measurement_theta_max 70.6630
_cell_measurement_theta_min 3.7770
_cell_volume 35465.4(6)
_computing_structure_refinement 'SHELXL-2014/7 (Sheldrick, 2014)'
_diffrn_ambient_temperature 100(2)
_diffrn_detector_area_resol_mean 10
_diffrn_measured_fraction_theta_full 0.983
_diffrn_measured_fraction_theta_max 0.959
_diffrn_measurement_device_type 'fine-focus sealed X-ray tube'
_diffrn_measurement_method '\w scans'
_diffrn_radiation_type CuK\a
_diffrn_radiation_wavelength 1.54184
_diffrn_reflns_av_R_equivalents 0.0206
_diffrn_reflns_av_unetI/netI 0.0282
_diffrn_reflns_Laue_measured_fraction_full 0.983
_diffrn_reflns_Laue_measured_fraction_max 0.959
_diffrn_reflns_limit_h_max 25
_diffrn_reflns_limit_h_min -38
_diffrn_reflns_limit_k_max 36
_diffrn_reflns_limit_k_min -33
_diffrn_reflns_limit_l_max 25
_diffrn_reflns_limit_l_min -33
_diffrn_reflns_number 9144
_diffrn_reflns_point_group_measured_fraction_full 0.897
_diffrn_reflns_point_group_measured_fraction_max 0.863
_diffrn_reflns_theta_full 67.684
_diffrn_reflns_theta_max 70.808
_diffrn_reflns_theta_min 2.329
_exptl_absorpt_coefficient_mu 7.547
_exptl_absorpt_correction_T_max 1
_exptl_absorpt_correction_T_min 0.73281
_exptl_absorpt_correction_type multi-scan
_exptl_crystal_colour purple
_exptl_crystal_density_diffrn 1.065
_exptl_crystal_description polyhedron
_exptl_crystal_F_000 11700
_exptl_crystal_size_max 0.4
_exptl_crystal_size_mid 0.3
_exptl_crystal_size_min 0.3
_refine_diff_density_max 0.334
_refine_diff_density_min -0.201
_refine_diff_density_rms 0.059
_refine_ls_abs_structure_details
;
 Classical Flack method preferred over Parsons because s.u. lower.
;
_refine_ls_abs_structure_Flack 0.014(6)
_refine_ls_extinction_method none
_refine_ls_goodness_of_fit_ref 1.083
_refine_ls_hydrogen_treatment constr
_refine_ls_matrix_type full
_refine_ls_number_parameters 272
_refine_ls_number_reflns 4974
_refine_ls_number_restraints 0
_refine_ls_restrained_S_all 1.083
_refine_ls_R_factor_all 0.0506
_refine_ls_R_factor_gt 0.0469
_refine_ls_shift/su_max 0.001
_refine_ls_shift/su_mean 0.000
_refine_ls_structure_factor_coef Fsqd
_refine_ls_weighting_details 'w=1/[\s^2^(Fo^2^)+(0.0956P)^2^+39.2829P] where P=(Fo^2^+2Fc^2^)/3'
_refine_ls_weighting_scheme calc
_refine_ls_wR_factor_gt 0.1381
_refine_ls_wR_factor_ref 0.1406
_reflns_Friedel_coverage 0.706
_reflns_Friedel_fraction_full 0.801
_reflns_Friedel_fraction_max 0.756
_reflns_number_gt 4535
_reflns_number_total 4974
_reflns_threshold_expression 'I > 2\s(I)'
_cod_data_source_file ja7b11285_si_002.cif
_cod_data_source_block lambda-2
_cod_original_cell_volume 35465.4(10)
_cod_database_code 4126873
_shelx_shelxl_version_number 2014/7
_shelx_space_group_comment
;
The symmetry employed for this shelxl refinement is uniquely defined
by the following loop, which should always be used as a source of
symmetry information in preference to the above space-group names.
They are only intended as comments.
;

loop_
_space_group_symop_operation_xyz
'x, y, z'
'z, x, y'
'y, z, x'
'-y, -z, x'
'z, -x, -y'
'-y, z, -x'
'-z, -x, y'
'-z, x, -y'
'y, -z, -x'
'-x, -y, z'
'x, -y, -z'
'-x, y, -z'
'x, y+1/2, z+1/2'
'z, x+1/2, y+1/2'
'y, z+1/2, x+1/2'
'-y, -z+1/2, x+1/2'
'z, -x+1/2, -y+1/2'
'-y, z+1/2, -x+1/2'
'-z, -x+1/2, y+1/2'
'-z, x+1/2, -y+1/2'
'y, -z+1/2, -x+1/2'
'-x, -y+1/2, z+1/2'
'x, -y+1/2, -z+1/2'
'-x, y+1/2, -z+1/2'
'x+1/2, y, z+1/2'
'z+1/2, x, y+1/2'
'y+1/2, z, x+1/2'
'-y+1/2, -z, x+1/2'
'z+1/2, -x, -y+1/2'
'-y+1/2, z, -x+1/2'
'-z+1/2, -x, y+1/2'
'-z+1/2, x, -y+1/2'
'y+1/2, -z, -x+1/2'
'-x+1/2, -y, z+1/2'
'x+1/2, -y, -z+1/2'
'-x+1/2, y, -z+1/2'
'x+1/2, y+1/2, z'
'z+1/2, x+1/2, y'
'y+1/2, z+1/2, x'
'-y+1/2, -z+1/2, x'
'z+1/2, -x+1/2, -y'
'-y+1/2, z+1/2, -x'
'-z+1/2, -x+1/2, y'
'-z+1/2, x+1/2, -y'
'y+1/2, -z+1/2, -x'
'-x+1/2, -y+1/2, z'
'x+1/2, -y+1/2, -z'
'-x+1/2, y+1/2, -z'

loop_
_atom_site_label
_atom_site_type_symbol
_atom_site_fract_x
_atom_site_fract_y
_atom_site_fract_z
_atom_site_U_iso_or_equiv
_atom_site_adp_type
_atom_site_occupancy
_atom_site_site_symmetry_order
_atom_site_calc_flag
_atom_site_refinement_flags_posn
_atom_site_refinement_flags_adp
_atom_site_refinement_flags_occupancy
Co1 Co 0.60695(2) 0.60695(2) 0.10695(2) 0.0251(3) Uani 1 3 d S T P
Co3 Co 0.60968(3) 0.89032(3) 0.10968(3) 0.0392(4) Uani 1 3 d S T P
Co2 Co 0.53345(3) 0.74508(3) 0.20366(3) 0.0363(2) Uani 1 1 d . . .
O1 O 0.57704(14) 0.7500 0.2500 0.0323(10) Uani 1 2 d S T P
O2 O 0.49644(18) 0.7500 0.2500 0.0461(13) Uani 1 2 d S T P
N6 N 0.57456(14) 0.84477(15) 0.13132(15) 0.0406(11) Uani 1 1 d . . .
N5 N 0.54954(14) 0.79506(15) 0.16968(14) 0.0385(10) Uani 1 1 d . . .
C10 C 0.53886(16) 0.65112(15) 0.19842(15) 0.0319(11) Uani 1 1 d . . .
C9 C 0.55629(15) 0.62253(15) 0.17218(15) 0.0306(10) Uani 1 1 d . . .
C11 C 0.58350(15) 0.68164(15) 0.15899(16) 0.0318(11) Uani 1 1 d . . .
C8 C 0.54880(16) 0.58142(15) 0.16165(15) 0.0325(11) Uani 1 1 d . . .
H8 H 0.5309 0.5653 0.1765 0.039 Uiso 1 1 calc R U .
C19 C 0.57566(16) 0.82524(16) 0.16759(16) 0.0350(11) Uani 1 1 d . . .
N1 N 0.56809(13) 0.56755(12) 0.13033(13) 0.0316(9) Uani 1 1 d . . .
C2 C 0.63807(17) 0.46184(16) 0.17324(17) 0.0373(12) Uani 1 1 d . . .
C1 C 0.60783(17) 0.49025(16) 0.16532(16) 0.0371(11) Uani 1 1 d . . .
H1 H 0.5969 0.5054 0.1866 0.045 Uiso 1 1 calc R U .
C5 C 0.61068(16) 0.47334(16) 0.09395(17) 0.0351(11) Uani 1 1 d . . .
H5 H 0.6012 0.4769 0.0675 0.042 Uiso 1 1 calc R U .
O3 O 0.57463(13) 0.92537(13) 0.07463(13) 0.0475(16) Uani 1 3 d S T P
H3A H 0.5411 0.9245 0.0684 0.071 Uiso 0.3333 1 d R U P
H3B H 0.5823 0.9521 0.0551 0.071 Uiso 0.3333 1 d R U P
C17 C 0.54473(19) 0.82478(19) 0.10875(19) 0.0451(13) Uani 1 1 d . . .
C3 C 0.65473(17) 0.44017(17) 0.14134(17) 0.0389(12) Uani 1 1 d . . .
H3 H 0.6753 0.4215 0.1465 0.047 Uiso 1 1 calc R U .
N3 N 0.55608(13) 0.68815(13) 0.19003(14) 0.0349(10) Uani 1 1 d . . .
C4 C 0.64117(18) 0.44579(18) 0.10131(18) 0.0416(13) Uani 1 1 d . . .
H4 H 0.6527 0.4311 0.0800 0.050 Uiso 1 1 calc R U .
C16 C 0.52972(17) 0.79507(18) 0.13186(17) 0.0400(12) Uani 1 1 d . . .
C7 C 0.55981(16) 0.52619(16) 0.11655(17) 0.0361(11) Uani 1 1 d . . .
H7A H 0.5551 0.5267 0.0874 0.043 Uiso 1 1 calc R U .
H7B H 0.5350 0.5167 0.1295 0.043 Uiso 1 1 calc R U .
C12 C 0.60842(17) 0.71533(17) 0.14282(18) 0.0396(12) Uani 1 1 d . . .
H12A H 0.5940 0.7286 0.1211 0.059 Uiso 1 1 calc R U .
H12B H 0.6337 0.7047 0.1327 0.059 Uiso 1 1 calc R U .
H12C H 0.6138 0.7346 0.1641 0.059 Uiso 1 1 calc R U .
C6 C 0.59370(16) 0.49621(16) 0.12560(16) 0.0352(11) Uani 1 1 d . . .
C20 C 0.60273(19) 0.83678(19) 0.20124(18) 0.0442(13) Uani 1 1 d . . .
H20A H 0.6305 0.8348 0.1925 0.066 Uiso 1 1 calc R U .
H20B H 0.5984 0.8188 0.2239 0.066 Uiso 1 1 calc R U .
H20C H 0.5970 0.8642 0.2094 0.066 Uiso 1 1 calc R U .
B1 B 0.5000 0.5000 0.0000 0.031(4) Uani 1 12 d S T P
N4 N 0.48808(14) 0.74248(15) 0.15557(15) 0.0431(11) Uani 1 1 d . . .
N2 N 0.58404(13) 0.64299(12) 0.14784(13) 0.0305(9) Uani 1 1 d . . .
C18 C 0.5341(3) 0.8372(3) 0.0652(2) 0.070(2) Uani 1 1 d . . .
H18A H 0.5259 0.8652 0.0648 0.105 Uiso 1 1 calc R U .
H18B H 0.5121 0.8205 0.0554 0.105 Uiso 1 1 calc R U .
H18C H 0.5574 0.8336 0.0480 0.105 Uiso 1 1 calc R U .
C15 C 0.49645(19) 0.76712(18) 0.1268(2) 0.0468(13) Uani 1 1 d . . .
H15 H 0.4813 0.7670 0.1029 0.056 Uiso 1 1 calc R U .
C13 C 0.50864(18) 0.64526(18) 0.23216(18) 0.0417(13) Uani 1 1 d . . .
H13A H 0.4987 0.6178 0.2317 0.063 Uiso 1 1 calc R U .
H13B H 0.4863 0.6637 0.2285 0.063 Uiso 1 1 calc R U .
H13C H 0.5216 0.6505 0.2578 0.063 Uiso 1 1 calc R U .
F1 F 0.47769(17) 0.47769(17) -0.02231(17) 0.101(3) Uani 1 3 d S T P
C14 C 0.45270(18) 0.71657(19) 0.1523(2) 0.0483(14) Uani 1 1 d . . .
H14A H 0.4336 0.7289 0.1335 0.058 Uiso 1 1 calc R U .
H14B H 0.4395 0.7152 0.1787 0.058 Uiso 1 1 calc R U .

loop_
_atom_site_aniso_label
_atom_site_aniso_U_11
_atom_site_aniso_U_22
_atom_site_aniso_U_33
_atom_site_aniso_U_23
_atom_site_aniso_U_13
_atom_site_aniso_U_12
Co1 0.0251(3) 0.0251(3) 0.0251(3) -0.0029(3) -0.0029(3) -0.0029(3)
Co3 0.0392(4) 0.0392(4) 0.0392(4) -0.0012(4) 0.0012(4) -0.0012(4)
Co2 0.0375(5) 0.0318(5) 0.0395(5) -0.0037(4) 0.0004(4) -0.0007(4)
O1 0.041(3) 0.025(2) 0.031(2) -0.004(2) 0.000 0.000
O2 0.057(3) 0.039(3) 0.042(3) -0.005(3) 0.000 0.000
N6 0.039(2) 0.043(3) 0.039(3) -0.006(2) -0.001(2) -0.006(2)
N5 0.037(2) 0.042(2) 0.037(2) -0.0036(19) -0.0008(18) -0.001(2)
C10 0.034(3) 0.032(2) 0.030(2) -0.0004(19) -0.003(2) -0.003(2)
C9 0.029(2) 0.029(2) 0.034(3) 0.0001(19) -0.0007(19) -0.0029(19)
C11 0.031(3) 0.028(3) 0.036(3) -0.004(2) -0.002(2) -0.0034(19)
C8 0.032(3) 0.032(3) 0.034(3) -0.001(2) 0.001(2) -0.005(2)
C19 0.031(3) 0.036(3) 0.038(3) -0.006(2) 0.003(2) -0.003(2)
N1 0.030(2) 0.031(2) 0.034(2) -0.0028(17) -0.0053(17) -0.0056(17)
C2 0.040(3) 0.030(3) 0.042(3) -0.003(2) -0.004(2) -0.004(2)
C1 0.042(3) 0.035(3) 0.034(3) -0.005(2) -0.002(2) -0.004(2)
C5 0.038(3) 0.030(2) 0.038(3) -0.001(2) -0.006(2) -0.005(2)
O3 0.0475(16) 0.0475(16) 0.0475(16) 0.0006(19) -0.0006(19) 0.0006(19)
C17 0.047(3) 0.046(3) 0.043(3) -0.001(3) -0.006(3) -0.004(3)
C3 0.039(3) 0.036(3) 0.042(3) 0.000(2) -0.006(2) 0.003(2)
N3 0.036(2) 0.031(2) 0.038(2) -0.0055(18) -0.0022(18) -0.0056(18)
C4 0.038(3) 0.043(3) 0.043(3) -0.011(2) 0.002(2) -0.002(2)
C16 0.041(3) 0.039(3) 0.040(3) -0.008(2) -0.005(2) -0.002(2)
C7 0.034(3) 0.037(3) 0.037(3) -0.001(2) -0.001(2) -0.006(2)
C12 0.038(3) 0.033(3) 0.048(3) -0.005(2) 0.005(2) -0.004(2)
C6 0.038(3) 0.030(3) 0.037(3) -0.004(2) -0.003(2) -0.006(2)
C20 0.044(3) 0.045(3) 0.044(3) -0.006(3) 0.002(3) -0.006(3)
B1 0.031(4) 0.031(4) 0.031(4) 0.000 0.000 0.000
N4 0.038(2) 0.041(3) 0.050(3) -0.004(2) 0.000(2) 0.000(2)
N2 0.028(2) 0.031(2) 0.032(2) -0.0018(17) -0.0033(16) -0.0009(16)
C18 0.074(5) 0.074(5) 0.063(5) -0.005(4) -0.007(4) -0.019(4)
C15 0.044(3) 0.042(3) 0.054(4) -0.006(3) -0.004(3) -0.005(3)
C13 0.043(3) 0.040(3) 0.042(3) -0.004(2) 0.005(2) -0.007(2)
F1 0.101(3) 0.101(3) 0.101(3) -0.018(3) -0.018(3) -0.018(3)
C14 0.040(3) 0.048(3) 0.057(4) -0.004(3) -0.006(3) -0.005(3)

loop_
_atom_type_symbol
_atom_type_description
_atom_type_scat_dispersion_real
_atom_type_scat_dispersion_imag
_atom_type_scat_source
C C 0.0181 0.0091 'International Tables Vol C Tables 4.2.6.8 and 6.1.1.4'
H H 0.0000 0.0000 'International Tables Vol C Tables 4.2.6.8 and 6.1.1.4'
B B 0.0090 0.0039 'International Tables Vol C Tables 4.2.6.8 and 6.1.1.4'
N N 0.0311 0.0180 'International Tables Vol C Tables 4.2.6.8 and 6.1.1.4'
O O 0.0492 0.0322 'International Tables Vol C Tables 4.2.6.8 and 6.1.1.4'
F F 0.0727 0.0534 'International Tables Vol C Tables 4.2.6.8 and 6.1.1.4'
Co Co -2.3653 3.6143 'International Tables Vol C Tables 4.2.6.8 and 6.1.1.4'

loop_
_geom_angle_atom_site_label_1
_geom_angle_atom_site_label_2
_geom_angle_atom_site_label_3
_geom_angle
_geom_angle_site_symmetry_1
_geom_angle_site_symmetry_3
N2 Co1 N2 94.73(17) . 15_554
N2 Co1 N2 94.73(17) . 26_554
N2 Co1 N2 94.73(17) 15_554 26_554
N2 Co1 N1 87.48(17) . 15_554
N2 Co1 N1 83.10(17) 15_554 15_554
N2 Co1 N1 177.03(17) 26_554 15_554
N2 Co1 N1 177.03(17) . 26_554
N2 Co1 N1 87.48(17) 15_554 26_554
N2 Co1 N1 83.10(17) 26_554 26_554
N1 Co1 N1 94.75(17) 15_554 26_554
N2 Co1 N1 83.10(17) . .
N2 Co1 N1 177.04(17) 15_554 .
N2 Co1 N1 87.48(17) 26_554 .
N1 Co1 N1 94.76(17) 15_554 .
N1 Co1 N1 94.75(17) 26_554 .
O3 Co3 N6 107.53(14) . 41_566
O3 Co3 N6 107.53(14) . 28_664
N6 Co3 N6 111.34(13) 41_566 28_664
O3 Co3 N6 107.53(14) . .
N6 Co3 N6 111.34(13) 41_566 .
N6 Co3 N6 111.34(13) 28_664 .
O2 Co2 N5 121.14(13) . .
O2 Co2 N3 117.92(14) . .
N5 Co2 N3 120.94(19) . .
O2 Co2 O1 81.54(16) . .
N5 Co2 O1 99.05(14) . .
N3 Co2 O1 88.93(13) . .
O2 Co2 N4 98.21(19) . .
N5 Co2 N4 79.23(18) . .
N3 Co2 N4 93.07(18) . .
O1 Co2 N4 177.84(14) . .
Co2 O1 Co2 93.83(19) 23_565 .
Co2 O2 Co2 103.1(3) . 23_565
C19 N6 C17 105.3(4) . .
C19 N6 Co3 130.2(4) . .
C17 N6 Co3 124.3(4) . .
C19 N5 C16 104.9(5) . .
C19 N5 Co2 143.1(4) . .
C16 N5 Co2 111.2(4) . .
N3 C10 C9 107.7(4) . .
N3 C10 C13 122.4(4) . .
C9 C10 C13 129.8(5) . .
N2 C9 C10 107.4(4) . .
N2 C9 C8 115.8(4) . .
C10 C9 C8 136.1(5) . .
N2 C11 N3 111.3(4) . .
N2 C11 C12 127.8(5) . .
N3 C11 C12 120.9(4) . .
N1 C8 C9 116.5(5) . .
N5 C19 N6 112.7(5) . .
N5 C19 C20 123.5(5) . .
N6 C19 C20 123.8(5) . .
C8 N1 C7 119.0(4) . .
C8 N1 Co1 113.3(3) . .
C7 N1 Co1 127.7(3) . .
C3 C2 C1 119.2(5) . .
C3 C2 C14 119.0(5) . 26_554
C1 C2 C14 121.8(5) . 26_554
C6 C1 C2 120.4(5) . .
C6 C5 C4 121.0(5) . .
C16 C17 N6 107.6(5) . .
C16 C17 C18 130.1(6) . .
N6 C17 C18 122.3(6) . .
C4 C3 C2 121.2(5) . .
C10 N3 C11 106.3(4) . .
C10 N3 Co2 127.8(4) . .
C11 N3 Co2 122.5(4) . .
C3 C4 C5 119.0(5) . .
C17 C16 N5 109.5(5) . .
C17 C16 C15 133.2(6) . .
N5 C16 C15 117.1(5) . .
N1 C7 C6 114.1(4) . .
C5 C6 C1 119.1(5) . .
C5 C6 C7 119.7(5) . .
C1 C6 C7 121.2(5) . .
F1 B1 F1 109.471(1) . 18_655
F1 B1 F1 109.471(1) . 16_654
F1 B1 F1 109.471(4) 18_655 16_654
F1 B1 F1 109.471(2) . 29_565
F1 B1 F1 109.5 18_655 29_565
F1 B1 F1 109.471(1) 16_654 29_565
C15 N4 C14 119.6(5) . .
C15 N4 Co2 111.5(4) . .
C14 N4 Co2 128.9(4) . .
C11 N2 C9 107.3(4) . .
C11 N2 Co1 141.5(4) . .
C9 N2 Co1 111.0(3) . .
N4 C15 C16 119.0(6) . .
N4 C14 C2 114.4(5) . 15_554

loop_
_geom_bond_atom_site_label_1
_geom_bond_atom_site_label_2
_geom_bond_distance
_geom_bond_site_symmetry_2
Co1 N2 1.943(4) .
Co1 N2 1.943(4) 15_554
Co1 N2 1.943(4) 26_554
Co1 N1 1.974(4) 15_554
Co1 N1 1.974(4) 26_554
Co1 N1 1.974(4) .
Co3 O3 1.995(8) .
Co3 N6 2.019(5) 41_566
Co3 N6 2.019(5) 28_664
Co3 N6 2.019(5) .
Co2 O2 1.955(4) .
Co2 N5 2.055(5) .
Co2 N3 2.062(5) .
Co2 O1 2.096(3) .
Co2 N4 2.174(5) .
O1 Co2 2.096(3) 23_565
O2 Co2 1.955(4) 23_565
N6 C19 1.354(7) .
N6 C17 1.394(8) .
N5 C19 1.313(7) .
N5 C16 1.403(7) .
C10 N3 1.370(6) .
C10 C9 1.398(7) .
C10 C13 1.501(7) .
C9 N2 1.387(6) .
C9 C8 1.416(7) .
C11 N2 1.322(6) .
C11 N3 1.377(7) .
C11 C12 1.476(7) .
C8 N1 1.292(7) .
C19 C20 1.469(8) .
N1 C7 1.458(6) .
C2 C3 1.380(8) .
C2 C1 1.388(8) .
C2 C14 1.529(8) 26_554
C1 C6 1.399(8) .
C5 C6 1.399(8) .
C5 C4 1.372(8) .
C17 C16 1.331(8) .
C17 C18 1.529(10) .
C3 C4 1.401(8) .
C16 C15 1.437(8) .
C7 C6 1.516(8) .
B1 F1 1.270(9) .
B1 F1 1.270(9) 18_655
B1 F1 1.270(9) 16_654
B1 F1 1.270(9) 29_565
N4 C15 1.274(8) .
N4 C14 1.445(7) .
C14 C2 1.529(8) 15_554

loop_
_platon_squeeze_void_nr
_platon_squeeze_void_average_x
_platon_squeeze_void_average_y
_platon_squeeze_void_average_z
_platon_squeeze_void_volume
_platon_squeeze_void_count_electrons
_platon_squeeze_void_content
1 0.314 -0.008 0.006 14439 4420 ' '
2 0.250 0.250 0.250 399 112 ' '
3 0.750 0.250 0.750 399 112 ' '
4 0.750 0.750 0.250 399 112 ' '
5 0.250 0.750 0.750 399 112 ' '
